data_7058032
loop_
_publ_author_name
'Xu, Lei'
'Jiang, Liping'
'Li, Shasha'
'Zhang, Guofang'
'Zhang, Weiqiang'
'Gao, Ziwei'

_publ_section_title
;
 Unexpected formation and conversion: role of substituents of 1,3-ynones
 in the reactivity and product distribution during their reactions with
 Ru3(CO)12
;
_journal_issue 3
_journal_name_full 'New Journal of Chemistry'
_journal_page_first 1478
_journal_paper_doi 10.1039/C8NJ05573D
_journal_volume 43
_journal_year 2019
_chemical_formula_sum 'C27 H16 O9 Ru2'
_chemical_formula_weight 686.54
_space_group_crystal_system monoclinic
_space_group_IT_number 14
_space_group_name_Hall '-P 2ybc'
_space_group_name_H-M_alt 'P 1 21/c 1'
_symmetry_space_group_name_Hall '-P 2ybc'
_symmetry_space_group_name_H-M 'P 1 21/c 1'
_atom_sites_solution_hydrogens geom
_audit_creation_method SHELXL-2014/7
_audit_update_record
;
2018-09-03 deposited with the CCDC.
2018-12-06 downloaded from the CCDC.
;
_cell_angle_alpha 90
_cell_angle_beta 99.820(5)
_cell_angle_gamma 90
_cell_formula_units_Z 4
_cell_length_a 9.4633(13)
_cell_length_b 11.7500(15)
_cell_length_c 23.323(3)
_cell_measurement_reflns_used 13367
_cell_measurement_temperature 153(2)
_cell_measurement_theta_max 26.37
_cell_measurement_theta_min 2.78
_cell_volume 2555.4(6)
_computing_structure_refinement 'SHELXL-2014/7 (Sheldrick, 2014)'
_diffrn_ambient_temperature 153(2)
_diffrn_measured_fraction_theta_full 0.997
_diffrn_measured_fraction_theta_max 0.997
_diffrn_measurement_device_type 'Bruker SMART CCD area-detector'
_diffrn_radiation_type MoK\a
_diffrn_radiation_wavelength 0.71073
_diffrn_reflns_av_R_equivalents 0.0519
_diffrn_reflns_av_unetI/netI 0.0361
_diffrn_reflns_Laue_measured_fraction_full 0.997
_diffrn_reflns_Laue_measured_fraction_max 0.997
_diffrn_reflns_limit_h_max 11
_diffrn_reflns_limit_h_min -9
_diffrn_reflns_limit_k_max 14
_diffrn_reflns_limit_k_min -14
_diffrn_reflns_limit_l_max 28
_diffrn_reflns_limit_l_min -28
_diffrn_reflns_number 27930
_diffrn_reflns_point_group_measured_fraction_full 0.997
_diffrn_reflns_point_group_measured_fraction_max 0.997
_diffrn_reflns_theta_full 25.242
_diffrn_reflns_theta_max 25.998
_diffrn_reflns_theta_min 2.479
_exptl_absorpt_coefficient_mu 1.235
_exptl_absorpt_correction_type multi-scan
_exptl_absorpt_process_details sadabs
_exptl_crystal_colour colorless
_exptl_crystal_density_diffrn 1.784
_exptl_crystal_description block
_exptl_crystal_F_000 1352
_exptl_crystal_size_max 0.170
_exptl_crystal_size_mid 0.140
_exptl_crystal_size_min 0.120
_exptl_transmission_factor_max 0.7454
_exptl_transmission_factor_min 0.5536
_refine_diff_density_max 1.679
_refine_diff_density_min -0.579
_refine_diff_density_rms 0.102
_refine_ls_extinction_method none
_refine_ls_goodness_of_fit_ref 1.067
_refine_ls_hydrogen_treatment constr
_refine_ls_matrix_type full
_refine_ls_number_parameters 343
_refine_ls_number_reflns 5015
_refine_ls_number_restraints 1
_refine_ls_restrained_S_all 1.068
_refine_ls_R_factor_all 0.0387
_refine_ls_R_factor_gt 0.0294
_refine_ls_shift/su_max 0.001
_refine_ls_shift/su_mean 0.000
_refine_ls_structure_factor_coef Fsqd
_refine_ls_weighting_details 'w=1/[\s^2^(Fo^2^)+(0.0272P)^2^+4.4859P] where P=(Fo^2^+2Fc^2^)/3'
_refine_ls_weighting_scheme calc
_refine_ls_wR_factor_gt 0.0691
_refine_ls_wR_factor_ref 0.0732
_reflns_Friedel_coverage 0.000
_reflns_number_gt 4299
_reflns_number_total 5015
_reflns_threshold_expression 'I > 2\s(I)'
_cod_data_source_file c8nj05573d2.cif
_cod_data_source_block 3
_cod_depositor_comments 'Adding full bibliography for 7058027--7058034.cif.'
_cod_database_code 7058032
_shelx_shelxl_version_number 2014/7
_shelx_space_group_comment
;
The symmetry employed for this shelxl refinement is uniquely defined
by the following loop, which should always be used as a source of
symmetry information in preference to the above space-group names.
They are only intended as comments.
;
_shelx_estimated_absorpt_t_min 0.817
_shelx_estimated_absorpt_t_max 0.866

loop_
_space_group_symop_operation_xyz
'x, y, z'
'-x, y+1/2, -z+1/2'
'-x, -y, -z'
'x, -y-1/2, z-1/2'

loop_
_atom_site_label
_atom_site_type_symbol
_atom_site_fract_x
_atom_site_fract_y
_atom_site_fract_z
_atom_site_U_iso_or_equiv
_atom_site_adp_type
_atom_site_occupancy
_atom_site_site_symmetry_order
_atom_site_calc_flag
_atom_site_refinement_flags_posn
_atom_site_refinement_flags_adp
Ru1 Ru 0.07691(3) 0.37034(2) 0.11682(2) 0.01777(8) Uani 1 1 d . .
Ru2 Ru 0.31982(3) 0.48604(2) 0.16453(2) 0.01597(8) Uani 1 1 d . .
O1 O 0.3068(3) 0.4169(2) 0.01065(10) 0.0346(6) Uani 1 1 d . .
O2 O 0.0437(3) 0.5507(2) 0.24498(11) 0.0340(6) Uani 1 1 d . .
O3 O -0.1255(4) 0.5707(3) 0.11947(13) 0.0634(11) Uani 1 1 d . .
O4 O -0.1373(4) 0.1824(3) 0.13156(14) 0.0577(9) Uani 1 1 d . .
O5 O -0.0050(3) 0.3530(2) -0.01696(11) 0.0377(7) Uani 1 1 d . .
O6 O 0.2958(3) 0.7030(2) 0.23793(13) 0.0430(7) Uani 1 1 d . .
O7 O 0.3125(3) 0.6553(2) 0.06448(11) 0.0352(6) Uani 1 1 d . .
O8 O 0.6427(3) 0.4615(2) 0.19939(12) 0.0344(6) Uani 1 1 d . .
O9 O 0.3874(3) 0.1578(2) 0.21516(10) 0.0279(6) Uani 1 1 d . .
C1 C 0.1751(5) -0.0713(3) 0.03383(16) 0.0347(9) Uani 1 1 d . .
H1 H 0.1566 -0.1410 0.0133 0.042 Uiso 1 1 calc R U
C2 C 0.1626(5) -0.0642(3) 0.09184(17) 0.0383(10) Uani 1 1 d . .
H2 H 0.1342 -0.1293 0.1112 0.046 Uiso 1 1 calc R U
C3 C 0.1911(4) 0.0366(3) 0.12210(16) 0.0319(9) Uani 1 1 d . .
H3 H 0.1815 0.0397 0.1620 0.038 Uiso 1 1 calc R U
C4 C 0.2333(4) 0.1337(3) 0.09544(14) 0.0208(7) Uani 1 1 d . .
C5 C 0.2427(4) 0.1253(3) 0.03638(14) 0.0249(8) Uani 1 1 d . .
H5 H 0.2688 0.1905 0.0165 0.030 Uiso 1 1 calc R U
C6 C 0.2148(4) 0.0240(3) 0.00618(16) 0.0314(9) Uani 1 1 d . .
H6 H 0.2230 0.0203 -0.0338 0.038 Uiso 1 1 calc R U
C7 C 0.2603(3) 0.2431(3) 0.12868(13) 0.0176(6) Uani 1 1 d . .
C8 C 0.2997(4) 0.3488(3) 0.10676(14) 0.0194(7) Uani 1 1 d . .
C9 C 0.3661(4) 0.3658(3) 0.05344(14) 0.0257(8) Uani 1 1 d . .
C10 C 0.5181(4) 0.3246(4) 0.05903(17) 0.0411(10) Uani 1 1 d . .
H10A H 0.5457 0.2858 0.0964 0.062 Uiso 1 1 calc R U
H10B H 0.5258 0.2716 0.0273 0.062 Uiso 1 1 calc R U
H10C H 0.5818 0.3897 0.0570 0.062 Uiso 1 1 calc R U
C11 C 0.4352(4) 0.3492(3) 0.41187(15) 0.0298(8) Uani 1 1 d . .
H11 H 0.4662 0.3511 0.4528 0.036 Uiso 1 1 calc R U
C12 C 0.3629(4) 0.2550(3) 0.38603(14) 0.0259(8) Uani 1 1 d . .
H12 H 0.3435 0.1923 0.4092 0.031 Uiso 1 1 calc R U
C13 C 0.3189(4) 0.2522(3) 0.32614(14) 0.0219(7) Uani 1 1 d . .
H13 H 0.2700 0.1871 0.3086 0.026 Uiso 1 1 calc R U
C14 C 0.3457(3) 0.3437(3) 0.29141(13) 0.0164(6) Uani 1 1 d . .
C15 C 0.4186(4) 0.4371(3) 0.31815(15) 0.0266(8) Uani 1 1 d . .
H15 H 0.4393 0.4997 0.2952 0.032 Uiso 1 1 calc R U
C16 C 0.4619(4) 0.4403(3) 0.37813(15) 0.0321(9) Uani 1 1 d . .
H16 H 0.5101 0.5055 0.3959 0.039 Uiso 1 1 calc R U
C17 C 0.2861(3) 0.3406(3) 0.22737(13) 0.0167(6) Uani 1 1 d . U
C18 C 0.1562(3) 0.3965(3) 0.20361(14) 0.0191(7) Uani 1 1 d . U
C19 C 0.0650(4) 0.4490(3) 0.24308(14) 0.0223(7) Uani 1 1 d . .
C20 C -0.0088(4) 0.3659(3) 0.27715(16) 0.0318(8) Uani 1 1 d . .
H20A H 0.0222 0.2884 0.2699 0.048 Uiso 1 1 calc R U
H20B H 0.0162 0.3831 0.3188 0.048 Uiso 1 1 calc R U
H20C H -0.1129 0.3720 0.2650 0.048 Uiso 1 1 calc R U
C21 C -0.0502(4) 0.4971(4) 0.11830(16) 0.0332(9) Uani 1 1 d . .
C22 C -0.0597(4) 0.2523(4) 0.12594(16) 0.0335(9) Uani 1 1 d . .
C23 C 0.0290(4) 0.3614(3) 0.03195(15) 0.0249(8) Uani 1 1 d . .
C24 C 0.2993(4) 0.6212(3) 0.21342(15) 0.0244(7) Uani 1 1 d . .
C25 C 0.3152(4) 0.5915(3) 0.10103(15) 0.0253(8) Uani 1 1 d . .
C26 C 0.5246(4) 0.4769(3) 0.18797(14) 0.0231(7) Uani 1 1 d . .
C27 C 0.3172(3) 0.2374(3) 0.19356(13) 0.0168(6) Uani 1 1 d . .

loop_
_atom_site_aniso_label
_atom_site_aniso_U_11
_atom_site_aniso_U_22
_atom_site_aniso_U_33
_atom_site_aniso_U_23
_atom_site_aniso_U_13
_atom_site_aniso_U_12
Ru1 0.01589(14) 0.02018(14) 0.01666(13) 0.00251(10) 0.00117(10) 0.00107(10)
Ru2 0.01730(14) 0.01400(13) 0.01653(13) 0.00219(10) 0.00269(10) -0.00045(10)
O1 0.0511(18) 0.0356(15) 0.0177(12) 0.0040(11) 0.0081(12) -0.0111(13)
O2 0.0390(16) 0.0250(14) 0.0412(15) -0.0041(11) 0.0159(13) 0.0081(12)
O3 0.071(2) 0.084(3) 0.0370(17) 0.0128(17) 0.0134(16) 0.061(2)
O4 0.0443(19) 0.067(2) 0.060(2) 0.0146(17) 0.0019(16) -0.0306(18)
O5 0.0436(17) 0.0444(17) 0.0203(13) 0.0022(12) -0.0079(12) -0.0038(13)
O6 0.0424(17) 0.0249(15) 0.0610(19) -0.0174(14) 0.0065(15) -0.0004(13)
O7 0.0417(17) 0.0307(14) 0.0321(14) 0.0164(12) 0.0033(12) -0.0027(12)
O8 0.0213(14) 0.0330(15) 0.0464(16) -0.0010(12) -0.0014(12) 0.0013(11)
O9 0.0373(15) 0.0225(13) 0.0233(12) 0.0035(10) 0.0033(11) 0.0123(11)
C1 0.044(2) 0.026(2) 0.035(2) -0.0129(16) 0.0089(18) -0.0074(18)
C2 0.054(3) 0.025(2) 0.040(2) -0.0060(17) 0.021(2) -0.0119(19)
C3 0.046(2) 0.0252(19) 0.0283(19) -0.0043(15) 0.0165(17) -0.0073(17)
C4 0.0205(17) 0.0192(16) 0.0229(16) -0.0016(13) 0.0047(13) 0.0010(13)
C5 0.034(2) 0.0208(17) 0.0200(16) 0.0005(13) 0.0036(14) -0.0006(15)
C6 0.039(2) 0.033(2) 0.0218(17) -0.0063(15) 0.0055(16) -0.0019(17)
C7 0.0175(16) 0.0190(16) 0.0166(15) 0.0004(12) 0.0033(12) 0.0027(13)
C8 0.0208(17) 0.0207(16) 0.0194(15) -0.0057(13) 0.0114(13) -0.0063(13)
C9 0.032(2) 0.0270(19) 0.0194(17) -0.0068(14) 0.0082(15) -0.0109(16)
C10 0.028(2) 0.065(3) 0.034(2) -0.013(2) 0.0167(17) -0.008(2)
C11 0.033(2) 0.038(2) 0.0162(16) 0.0026(15) -0.0023(15) -0.0055(17)
C12 0.0290(19) 0.0292(19) 0.0196(16) 0.0079(14) 0.0042(14) -0.0044(16)
C13 0.0250(17) 0.0190(16) 0.0207(16) 0.0007(13) 0.0007(14) -0.0031(14)
C14 0.0145(15) 0.0183(16) 0.0165(15) 0.0016(12) 0.0034(12) 0.0004(12)
C15 0.033(2) 0.0232(18) 0.0226(17) 0.0022(14) 0.0016(15) -0.0083(15)
C16 0.042(2) 0.030(2) 0.0230(18) -0.0035(15) -0.0006(16) -0.0122(17)
C17 0.0203(16) 0.0146(15) 0.0156(15) 0.0029(12) 0.0039(12) -0.0028(12)
C18 0.0205(16) 0.0153(15) 0.0250(17) -0.0065(13) 0.0133(13) -0.0071(12)
C19 0.0189(17) 0.0276(18) 0.0204(16) -0.0026(14) 0.0034(13) 0.0033(14)
C20 0.027(2) 0.037(2) 0.035(2) 0.0013(17) 0.0165(16) 0.0019(17)
C21 0.030(2) 0.046(2) 0.0229(18) 0.0064(17) 0.0031(16) 0.0124(19)
C22 0.026(2) 0.041(2) 0.031(2) 0.0051(17) -0.0012(16) -0.0060(18)
C23 0.0233(18) 0.0237(18) 0.0262(19) 0.0037(14) -0.0002(15) -0.0001(14)
C24 0.0225(18) 0.0199(18) 0.0306(18) 0.0012(15) 0.0037(15) -0.0007(14)
C25 0.0212(18) 0.0250(18) 0.0291(18) 0.0017(15) 0.0024(15) -0.0020(15)
C26 0.031(2) 0.0163(16) 0.0208(16) 0.0014(13) 0.0016(15) -0.0017(14)
C27 0.0138(15) 0.0188(16) 0.0191(15) 0.0003(13) 0.0065(12) 0.0004(13)

loop_
_atom_type_symbol
_atom_type_description
_atom_type_scat_dispersion_real
_atom_type_scat_dispersion_imag
_atom_type_scat_source
C C 0.0033 0.0016 'International Tables Vol C Tables 4.2.6.8 and 6.1.1.4'
H H 0.0000 0.0000 'International Tables Vol C Tables 4.2.6.8 and 6.1.1.4'
O O 0.0106 0.0060 'International Tables Vol C Tables 4.2.6.8 and 6.1.1.4'
Ru Ru -1.2594 0.8363 'International Tables Vol C Tables 4.2.6.8 and 6.1.1.4'

loop_
_geom_angle_atom_site_label_1
_geom_angle_atom_site_label_2
_geom_angle_atom_site_label_3
_geom_angle
C21 Ru1 C22 97.01(18)
C21 Ru1 C23 91.27(15)
C22 Ru1 C23 91.64(15)
C21 Ru1 C18 89.48(14)
C22 Ru1 C18 97.90(14)
C23 Ru1 C18 170.27(14)
C21 Ru1 C8 135.60(16)
C22 Ru1 C8 127.38(15)
C23 Ru1 C8 86.92(13)
C18 Ru1 C8 85.76(12)
C21 Ru1 C7 167.72(15)
C22 Ru1 C7 91.47(15)
C23 Ru1 C7 97.36(13)
C18 Ru1 C7 80.55(12)
C8 Ru1 C7 37.07(12)
C21 Ru1 Ru2 95.32(13)
C22 Ru1 Ru2 147.42(11)
C23 Ru1 Ru2 118.13(11)
C18 Ru1 Ru2 52.14(9)
C8 Ru1 Ru2 48.69(8)
C7 Ru1 Ru2 72.92(8)
C26 Ru2 C25 98.26(14)
C26 Ru2 C24 94.23(14)
C25 Ru2 C24 86.30(15)
C26 Ru2 C8 96.70(14)
C25 Ru2 C8 90.75(14)
C24 Ru2 C8 168.99(14)
C26 Ru2 C18 127.08(13)
C25 Ru2 C18 134.66(14)
C24 Ru2 C18 90.00(13)
C8 Ru2 C18 84.53(12)
C26 Ru2 C17 91.14(13)
C25 Ru2 C17 167.71(13)
C24 Ru2 C17 100.96(13)
C8 Ru2 C17 80.25(12)
C18 Ru2 C17 36.67(12)
C26 Ru2 Ru1 145.34(10)
C25 Ru2 Ru1 95.72(10)
C24 Ru2 Ru1 118.26(10)
C8 Ru2 Ru1 51.46(9)
C18 Ru2 Ru1 47.77(8)
C17 Ru2 Ru1 72.13(8)
C6 C1 C2 119.1(3)
C6 C1 H1 120.5
C2 C1 H1 120.5
C1 C2 C3 120.7(4)
C1 C2 H2 119.6
C3 C2 H2 119.6
C2 C3 C4 121.4(3)
C2 C3 H3 119.3
C4 C3 H3 119.3
C3 C4 C5 117.0(3)
C3 C4 C7 120.6(3)
C5 C4 C7 122.4(3)
C6 C5 C4 121.5(3)
C6 C5 H5 119.2
C4 C5 H5 119.2
C1 C6 C5 120.3(3)
C1 C6 H6 119.9
C5 C6 H6 119.9
C8 C7 C4 126.6(3)
C8 C7 C27 109.1(3)
C4 C7 C27 118.5(3)
C8 C7 Ru1 67.80(18)
C4 C7 Ru1 116.2(2)
C27 C7 Ru1 106.5(2)
C7 C8 C9 126.1(3)
C7 C8 Ru2 116.4(2)
C9 C8 Ru2 115.3(2)
C7 C8 Ru1 75.13(19)
C9 C8 Ru1 128.7(2)
Ru2 C8 Ru1 79.85(11)
O1 C9 C8 123.1(3)
O1 C9 C10 122.1(3)
C8 C9 C10 114.5(3)
C9 C10 H10A 109.5
C9 C10 H10B 109.5
H10A C10 H10B 109.5
C9 C10 H10C 109.5
H10A C10 H10C 109.5
H10B C10 H10C 109.5
C16 C11 C12 119.9(3)
C16 C11 H11 120.1
C12 C11 H11 120.1
C11 C12 C13 119.9(3)
C11 C12 H12 120.1
C13 C12 H12 120.1
C12 C13 C14 120.9(3)
C12 C13 H13 119.6
C14 C13 H13 119.6
C15 C14 C13 118.3(3)
C15 C14 C17 122.6(3)
C13 C14 C17 118.9(3)
C14 C15 C16 120.9(3)
C14 C15 H15 119.6
C16 C15 H15 119.6
C11 C16 C15 120.2(3)
C11 C16 H16 119.9
C15 C16 H16 119.9
C18 C17 C27 113.7(3)
C18 C17 C14 121.9(3)
C27 C17 C14 117.8(3)
C18 C17 Ru2 67.31(17)
C27 C17 Ru2 101.76(19)
C14 C17 Ru2 122.9(2)
C17 C18 C19 120.1(3)
C17 C18 Ru1 117.4(2)
C19 C18 Ru1 120.9(2)
C17 C18 Ru2 76.02(19)
C19 C18 Ru2 125.4(2)
Ru1 C18 Ru2 80.09(11)
O2 C19 C18 123.0(3)
O2 C19 C20 121.7(3)
C18 C19 C20 115.2(3)
C19 C20 H20A 109.5
C19 C20 H20B 109.5
H20A C20 H20B 109.5
C19 C20 H20C 109.5
H20A C20 H20C 109.5
H20B C20 H20C 109.5
O3 C21 Ru1 179.3(4)
O4 C22 Ru1 178.8(4)
O5 C23 Ru1 176.4(3)
O6 C24 Ru2 173.3(3)
O7 C25 Ru2 178.6(3)
O8 C26 Ru2 173.4(3)
O9 C27 C17 123.3(3)
O9 C27 C7 121.8(3)
C17 C27 C7 114.8(3)

loop_
_geom_bond_atom_site_label_1
_geom_bond_atom_site_label_2
_geom_bond_distance
Ru1 C21 1.918(4)
Ru1 C22 1.933(4)
Ru1 C23 1.957(3)
Ru1 C18 2.058(3)
Ru1 C8 2.176(3)
Ru1 C7 2.271(3)
Ru1 Ru2 2.7383(5)
Ru2 C26 1.925(4)
Ru2 C25 1.926(4)
Ru2 C24 1.983(4)
Ru2 C8 2.090(3)
Ru2 C18 2.195(3)
Ru2 C17 2.308(3)
O1 C9 1.217(4)
O2 C19 1.214(4)
O3 C21 1.124(5)
O4 C22 1.124(5)
O5 C23 1.135(4)
O6 C24 1.122(4)
O7 C25 1.132(4)
O8 C26 1.118(4)
O9 C27 1.206(4)
C1 C6 1.376(6)
C1 C2 1.380(5)
C1 H1 0.9500
C2 C3 1.382(5)
C2 H2 0.9500
C3 C4 1.390(5)
C3 H3 0.9500
C4 C5 1.399(5)
C4 C7 1.501(4)
C5 C6 1.385(5)
C5 H5 0.9500
C6 H6 0.9500
C7 C8 1.417(5)
C7 C27 1.519(4)
C8 C9 1.499(5)
C9 C10 1.502(5)
C10 H10A 0.9800
C10 H10B 0.9800
C10 H10C 0.9800
C11 C16 1.377(5)
C11 C12 1.385(5)
C11 H11 0.9500
C12 C13 1.388(4)
C12 H12 0.9500
C13 C14 1.395(4)
C13 H13 0.9500
C14 C15 1.387(5)
C14 C17 1.504(4)
C15 C16 1.390(5)
C15 H15 0.9500
C16 H16 0.9500
C17 C18 1.421(5)
C17 C27 1.503(4)
C18 C19 1.498(5)
C19 C20 1.504(5)
C20 H20A 0.9800
C20 H20B 0.9800
C20 H20C 0.9800
